data_1559828
loop_
_publ_author_name
'Bai, Sha'
'Ma, Li-Li'
'Yang, Tao'
'Wang, Fang'
'Wang, Li-Feng'
'Hahn, F. Ekkehardt'
'Wang, Yao-Yu'
'Han, Ying-Feng'

_publ_section_title
;
 Supramolecular-induced regiocontrol over the photochemical [4 + 4]
 cyclodimerization of NHC- or azole-substituted anthracenes.
;
_journal_issue 6
_journal_name_full 'Chemical science'
_journal_page_first 2165
_journal_page_last 2171
_journal_paper_doi 10.1039/d0sc06017h
_journal_volume 12
_journal_year 2020
_chemical_formula_moiety 'C40 H28 N8'
_chemical_formula_sum 'C40 H28 N8'
_chemical_formula_weight 620.70
_space_group_crystal_system monoclinic
_space_group_IT_number 14
_space_group_name_Hall '-P 2yn'
_space_group_name_H-M_alt 'P 1 21/n 1'
_atom_sites_solution_hydrogens geom
_atom_sites_solution_primary iterative
_audit_creation_date 2020-11-24
_audit_creation_method
;
Olex2 1.2
(compiled 2018.05.29 svn.r3508 for OlexSys, GUI svn.r5506)
;
_audit_update_record
;
2020-11-24 deposited with the CCDC.	2020-12-17 downloaded from the CCDC.
;
_cell_angle_alpha 90
_cell_angle_beta 94.804(4)
_cell_angle_gamma 90
_cell_formula_units_Z 2
_cell_length_a 9.2542(12)
_cell_length_b 15.7442(18)
_cell_length_c 9.9997(13)
_cell_measurement_reflns_used 7231
_cell_measurement_temperature 150(2)
_cell_measurement_theta_max 25.29
_cell_measurement_theta_min 2.42
_cell_volume 1451.8(3)
_computing_cell_refinement 'SAINT V8.38A (?, 2016)'
_computing_data_reduction 'SAINT V8.38A (?, 2016)'
_computing_molecular_graphics 'Olex2 (Dolomanov et al., 2009)'
_computing_publication_material 'Olex2 (Dolomanov et al., 2009)'
_computing_structure_refinement 'ShelXL (Sheldrick, 2015)'
_computing_structure_solution 'olex2.solve (Bourhis et al., 2015)'
_diffrn_ambient_temperature 150.0
_diffrn_measured_fraction_theta_full 0.998
_diffrn_measured_fraction_theta_max 0.996
_diffrn_measurement_device_type 'Bruker APEX-II CCD'
_diffrn_measurement_method '\f and \w scans'
_diffrn_radiation_type MoK\a
_diffrn_radiation_wavelength 0.71073
_diffrn_reflns_av_R_equivalents 0.0446
_diffrn_reflns_av_unetI/netI 0.0279
_diffrn_reflns_Laue_measured_fraction_full 0.998
_diffrn_reflns_Laue_measured_fraction_max 0.996
_diffrn_reflns_limit_h_max 10
_diffrn_reflns_limit_h_min -11
_diffrn_reflns_limit_k_max 18
_diffrn_reflns_limit_k_min -18
_diffrn_reflns_limit_l_max 12
_diffrn_reflns_limit_l_min -12
_diffrn_reflns_number 17068
_diffrn_reflns_point_group_measured_fraction_full 0.998
_diffrn_reflns_point_group_measured_fraction_max 0.996
_diffrn_reflns_theta_full 25.242
_diffrn_reflns_theta_max 25.423
_diffrn_reflns_theta_min 2.560
_diffrn_standards_number 0
_exptl_absorpt_coefficient_mu 0.087
_exptl_absorpt_correction_T_max 0.7452
_exptl_absorpt_correction_T_min 0.6563
_exptl_absorpt_correction_type multi-scan
_exptl_absorpt_process_details
;
SADABS-2016/2 (Bruker,2016/2) was used for absorption correction.
wR2(int) was 0.0933 before and 0.0529 after correction.
The Ratio of minimum to maximum transmission is 0.8807.
The \l/2 correction factor is Not present.
;
_exptl_crystal_colour yellow
_exptl_crystal_colour_primary yellow
_exptl_crystal_density_diffrn 1.420
_exptl_crystal_description needle
_exptl_crystal_F_000 648
_exptl_crystal_size_max 0.18
_exptl_crystal_size_mid 0.15
_exptl_crystal_size_min 0.12
_refine_diff_density_max 0.179
_refine_diff_density_min -0.187
_refine_diff_density_rms 0.039
_refine_ls_extinction_method none
_refine_ls_goodness_of_fit_ref 1.058
_refine_ls_hydrogen_treatment constr
_refine_ls_matrix_type full
_refine_ls_number_parameters 217
_refine_ls_number_reflns 2664
_refine_ls_number_restraints 0
_refine_ls_restrained_S_all 1.058
_refine_ls_R_factor_all 0.0483
_refine_ls_R_factor_gt 0.0380
_refine_ls_shift/su_max 0.000
_refine_ls_shift/su_mean 0.000
_refine_ls_structure_factor_coef Fsqd
_refine_ls_weighting_details 'w=1/[\s^2^(Fo^2^)+(0.0383P)^2^+0.6849P] where P=(Fo^2^+2Fc^2^)/3'
_refine_ls_weighting_scheme calc
_refine_ls_wR_factor_gt 0.0905
_refine_ls_wR_factor_ref 0.0977
_reflns_Friedel_coverage 0.000
_reflns_number_gt 2242
_reflns_number_total 2664
_reflns_threshold_expression 'I > 2\s(I)'
_cod_data_source_file d0sc06017h2.cif
_cod_data_source_block h2020011202_a
_cod_depositor_comments
;Adding full bibliography for 1559823--1559829.cif.

 Adding full bibliography for 1559823--1559829.cif.
;
_cod_database_code 1559828
_shelx_shelxl_version_number 2018/3
_shelx_space_group_comment
;
The symmetry employed for this shelxl refinement is uniquely defined
by the following loop, which should always be used as a source of
symmetry information in preference to the above space-group names.
They are only intended as comments.
;
_shelx_estimated_absorpt_t_max 0.990
_shelx_estimated_absorpt_t_min 0.984
_olex2_refinement_description
;
1. Fixed Uiso
 At 1.2 times of:
  All C(H) groups
2.a Ternary CH refined with riding coordinates:
 C7(H7), C14(H14)
2.b Aromatic/amide H refined with riding coordinates:
 C12(H12), C5(H5), C9(H9), C16(H16), C18(H18), C10(H10), C19(H19), C20(H20),
 C1(H1), C17(H17), C3(H3), C2(H2)
;
_olex2_submission_special_instructions 'No special instructions were received'

loop_
_space_group_symop_operation_xyz
'x, y, z'
'-x+1/2, y+1/2, -z+1/2'
'-x, -y, -z'
'x-1/2, -y-1/2, z-1/2'

loop_
_atom_site_label
_atom_site_type_symbol
_atom_site_fract_x
_atom_site_fract_y
_atom_site_fract_z
_atom_site_U_iso_or_equiv
_atom_site_adp_type
_atom_site_occupancy
_atom_site_site_symmetry_order
_atom_site_calc_flag
_atom_site_refinement_flags_posn
_atom_site_refinement_flags_adp
_atom_site_refinement_flags_occupancy
_atom_site_disorder_assembly
_atom_site_disorder_group
N3 N 0.42132(14) 0.69684(8) 0.04282(13) 0.0278(3) Uani 1 1 d . . . . .
N2 N 1.02805(14) 0.47443(9) 0.79647(13) 0.0277(3) Uani 1 1 d . . . . .
N4 N 0.43960(16) 0.71401(9) -0.17519(14) 0.0344(4) Uani 1 1 d . . . . .
N1 N 1.18488(15) 0.42149(10) 0.95590(14) 0.0368(4) Uani 1 1 d . . . . .
C6 C 0.69264(16) 0.52952(9) 0.58385(15) 0.0229(3) Uani 1 1 d . . . . .
C11 C 0.45344(16) 0.67001(10) 0.17872(16) 0.0263(4) Uani 1 1 d . . . . .
C12 C 0.50539(15) 0.58833(10) 0.20347(15) 0.0239(3) Uani 1 1 d . . . . .
H12 H 0.519787 0.551170 0.130923 0.029 Uiso 1 1 calc R . . . .
C5 C 0.80038(16) 0.53087(10) 0.68914(16) 0.0246(3) Uani 1 1 d . . . . .
H5 H 0.793900 0.569029 0.761984 0.030 Uiso 1 1 calc R . . . .
C8 C 0.51832(16) 0.61676(10) 0.44145(15) 0.0238(3) Uani 1 1 d . . . . .
C13 C 0.53610(15) 0.56133(10) 0.33451(15) 0.0232(3) Uani 1 1 d . . . . .
C7 C 0.55526(16) 0.58258(10) 0.58201(15) 0.0235(3) Uani 1 1 d . . . . .
H7 H 0.574144 0.631786 0.644250 0.028 Uiso 1 1 calc R . . . .
C9 C 0.46220(17) 0.69727(10) 0.41470(16) 0.0271(4) Uani 1 1 d . . . . .
H9 H 0.446477 0.734397 0.486959 0.033 Uiso 1 1 calc R . . . .
C16 C 0.82213(16) 0.41919(10) 0.47639(16) 0.0261(4) Uani 1 1 d . . . . .
H16 H 0.829059 0.380886 0.403804 0.031 Uiso 1 1 calc R . . . .
C18 C 0.50384(19) 0.68442(11) -0.06172(17) 0.0322(4) Uani 1 1 d . . . . .
H18 H 0.596263 0.657770 -0.054112 0.039 Uiso 1 1 calc R . . . .
C10 C 0.42876(17) 0.72422(10) 0.28356(17) 0.0292(4) Uani 1 1 d . . . . .
H10 H 0.389406 0.779209 0.265903 0.035 Uiso 1 1 calc R . . . .
C15 C 0.70407(16) 0.47351(10) 0.47663(15) 0.0234(3) Uani 1 1 d . . . . .
C4 C 0.91817(16) 0.47579(10) 0.68716(16) 0.0252(4) Uani 1 1 d . . . . .
C19 C 0.29709(18) 0.73685(11) -0.00803(18) 0.0339(4) Uani 1 1 d . . . . .
H19 H 0.218129 0.754529 0.040155 0.041 Uiso 1 1 calc R . . . .
C20 C 0.31018(18) 0.74600(11) -0.14134(17) 0.0341(4) Uani 1 1 d . . . . .
H20 H 0.239027 0.771226 -0.202908 0.041 Uiso 1 1 calc R . . . .
C14 C 0.57965(16) 0.47137(9) 0.36877(15) 0.0231(3) Uani 1 1 d . . . . .
H14 H 0.613477 0.443621 0.287012 0.028 Uiso 1 1 calc R . . . .
C1 C 1.08811(18) 0.40362(11) 0.85626(17) 0.0324(4) Uani 1 1 d . . . . .
H1 H 1.062772 0.347403 0.828879 0.039 Uiso 1 1 calc R . . . .
C17 C 0.92970(17) 0.42040(10) 0.58093(16) 0.0274(4) Uani 1 1 d . . . . .
H17 H 1.010884 0.383538 0.579965 0.033 Uiso 1 1 calc R . . . .
C3 C 1.09266(17) 0.54242(11) 0.86384(17) 0.0317(4) Uani 1 1 d . . . . .
H3 H 1.074077 0.600935 0.846804 0.038 Uiso 1 1 calc R . . . .
C2 C 1.18811(18) 0.50892(12) 0.95938(18) 0.0350(4) Uani 1 1 d . . . . .
H2 H 1.249353 0.541438 1.020815 0.042 Uiso 1 1 calc R . . . .

loop_
_atom_site_aniso_label
_atom_site_aniso_U_11
_atom_site_aniso_U_22
_atom_site_aniso_U_33
_atom_site_aniso_U_23
_atom_site_aniso_U_13
_atom_site_aniso_U_12
N3 0.0274(7) 0.0300(7) 0.0252(7) 0.0034(6) -0.0017(6) 0.0012(6)
N2 0.0237(7) 0.0332(8) 0.0257(7) 0.0006(6) -0.0013(6) 0.0020(6)
N4 0.0400(8) 0.0340(8) 0.0285(8) 0.0016(6) -0.0002(6) 0.0043(6)
N1 0.0310(8) 0.0480(9) 0.0305(8) -0.0006(7) -0.0024(6) 0.0114(7)
C6 0.0212(7) 0.0247(8) 0.0228(8) 0.0019(6) 0.0015(6) -0.0013(6)
C11 0.0228(8) 0.0306(8) 0.0250(8) 0.0034(7) -0.0010(6) -0.0027(7)
C12 0.0208(7) 0.0276(8) 0.0228(8) -0.0014(6) -0.0005(6) -0.0015(6)
C5 0.0252(8) 0.0265(8) 0.0220(8) 0.0000(6) 0.0017(6) -0.0031(6)
C8 0.0200(7) 0.0272(8) 0.0238(8) -0.0006(6) 0.0004(6) -0.0031(6)
C13 0.0183(7) 0.0263(8) 0.0248(8) -0.0006(6) 0.0004(6) -0.0024(6)
C7 0.0235(8) 0.0242(8) 0.0223(8) -0.0022(6) -0.0009(6) -0.0013(6)
C9 0.0271(8) 0.0273(8) 0.0267(9) -0.0033(7) 0.0002(7) 0.0001(7)
C16 0.0264(8) 0.0278(8) 0.0242(8) -0.0007(6) 0.0034(6) -0.0003(7)
C18 0.0351(9) 0.0314(9) 0.0300(9) 0.0007(7) 0.0016(7) 0.0039(7)
C10 0.0280(8) 0.0256(8) 0.0331(9) 0.0013(7) -0.0022(7) 0.0017(7)
C15 0.0207(7) 0.0260(8) 0.0232(8) 0.0021(6) 0.0009(6) -0.0018(6)
C4 0.0203(7) 0.0312(8) 0.0237(8) 0.0037(7) -0.0010(6) -0.0021(6)
C19 0.0270(8) 0.0376(10) 0.0365(10) 0.0050(8) -0.0012(7) 0.0049(7)
C20 0.0331(9) 0.0356(10) 0.0322(10) 0.0059(8) -0.0064(7) 0.0003(8)
C14 0.0219(7) 0.0266(8) 0.0210(8) -0.0017(6) 0.0021(6) 0.0005(6)
C1 0.0315(9) 0.0364(9) 0.0290(9) 0.0014(7) 0.0008(7) 0.0086(7)
C17 0.0233(8) 0.0297(9) 0.0294(9) 0.0018(7) 0.0022(7) 0.0020(7)
C3 0.0271(8) 0.0359(9) 0.0318(9) -0.0018(7) 0.0001(7) -0.0024(7)
C2 0.0247(8) 0.0492(11) 0.0302(9) -0.0052(8) -0.0029(7) -0.0014(8)

loop_
_atom_type_symbol
_atom_type_description
_atom_type_scat_dispersion_real
_atom_type_scat_dispersion_imag
_atom_type_scat_source
C C 0.0033 0.0016 'International Tables Vol C Tables 4.2.6.8 and 6.1.1.4'
H H 0.0000 0.0000 'International Tables Vol C Tables 4.2.6.8 and 6.1.1.4'
N N 0.0061 0.0033 'International Tables Vol C Tables 4.2.6.8 and 6.1.1.4'

loop_
_geom_angle_atom_site_label_1
_geom_angle_atom_site_label_2
_geom_angle_atom_site_label_3
_geom_angle
_geom_angle_site_symmetry_1
_geom_angle_site_symmetry_3
_geom_angle_publ_flag
C18 N3 C11 127.06(14) . . ?
C18 N3 C19 106.77(14) . . ?
C19 N3 C11 126.10(14) . . ?
C1 N2 C4 125.89(14) . . ?
C1 N2 C3 106.12(13) . . ?
C3 N2 C4 127.99(14) . . ?
C18 N4 C20 104.93(14) . . ?
C1 N1 C2 104.20(14) . . ?
C5 C6 C7 123.21(14) . . ?
C5 C6 C15 119.69(14) . . ?
C15 C6 C7 117.00(13) . . ?
C12 C11 N3 118.97(14) . . ?
C10 C11 N3 120.17(14) . . ?
C10 C11 C12 120.83(15) . . ?
C11 C12 H12 120.2 . . ?
C13 C12 C11 119.60(15) . . ?
C13 C12 H12 120.2 . . ?
C6 C5 H5 120.3 . . ?
C6 C5 C4 119.50(14) . . ?
C4 C5 H5 120.3 . . ?
C13 C8 C7 117.04(14) . . ?
C9 C8 C13 119.21(14) . . ?
C9 C8 C7 123.67(14) . . ?
C12 C13 C8 120.24(14) . . ?
C12 C13 C14 122.31(14) . . ?
C8 C13 C14 117.33(13) . . ?
C6 C7 H7 108.4 . . ?
C6 C7 C14 111.91(12) . 3_666 ?
C8 C7 C6 109.24(13) . . ?
C8 C7 H7 108.4 . . ?
C8 C7 C14 110.36(12) . 3_666 ?
C14 C7 H7 108.4 3_666 . ?
C8 C9 H9 119.6 . . ?
C8 C9 C10 120.77(15) . . ?
C10 C9 H9 119.6 . . ?
C15 C16 H16 119.7 . . ?
C17 C16 H16 119.7 . . ?
C17 C16 C15 120.50(15) . . ?
N3 C18 H18 124.2 . . ?
N4 C18 N3 111.62(15) . . ?
N4 C18 H18 124.2 . . ?
C11 C10 C9 119.25(15) . . ?
C11 C10 H10 120.4 . . ?
C9 C10 H10 120.4 . . ?
C6 C15 C14 117.34(13) . . ?
C16 C15 C6 119.99(14) . . ?
C16 C15 C14 122.55(14) . . ?
C5 C4 N2 120.36(14) . . ?
C17 C4 N2 118.77(14) . . ?
C17 C4 C5 120.86(14) . . ?
N3 C19 H19 127.1 . . ?
C20 C19 N3 105.80(15) . . ?
C20 C19 H19 127.1 . . ?
N4 C20 H20 124.6 . . ?
C19 C20 N4 110.88(15) . . ?
C19 C20 H20 124.6 . . ?
C13 C14 C7 111.36(12) . 3_666 ?
C13 C14 C15 108.37(12) . . ?
C13 C14 H14 108.7 . . ?
C7 C14 H14 108.7 3_666 . ?
C15 C14 C7 110.82(12) . 3_666 ?
C15 C14 H14 108.7 . . ?
N2 C1 H1 123.7 . . ?
N1 C1 N2 112.65(16) . . ?
N1 C1 H1 123.7 . . ?
C16 C17 C4 119.45(15) . . ?
C16 C17 H17 120.3 . . ?
C4 C17 H17 120.3 . . ?
N2 C3 H3 127.0 . . ?
C2 C3 N2 105.90(16) . . ?
C2 C3 H3 127.0 . . ?
N1 C2 H2 124.4 . . ?
C3 C2 N1 111.12(15) . . ?
C3 C2 H2 124.4 . . ?

loop_
_geom_bond_atom_site_label_1
_geom_bond_atom_site_label_2
_geom_bond_distance
_geom_bond_site_symmetry_2
_geom_bond_publ_flag
N3 C11 1.430(2) . ?
N3 C18 1.359(2) . ?
N3 C19 1.371(2) . ?
N2 C4 1.4294(19) . ?
N2 C1 1.362(2) . ?
N2 C3 1.375(2) . ?
N4 C18 1.321(2) . ?
N4 C20 1.368(2) . ?
N1 C1 1.313(2) . ?
N1 C2 1.377(2) . ?
C6 C5 1.388(2) . ?
C6 C7 1.520(2) . ?
C6 C15 1.399(2) . ?
C11 C12 1.388(2) . ?
C11 C10 1.386(2) . ?
C12 H12 0.9500 . ?
C12 C13 1.384(2) . ?
C5 H5 0.9500 . ?
C5 C4 1.394(2) . ?
C8 C13 1.401(2) . ?
C8 C7 1.517(2) . ?
C8 C9 1.387(2) . ?
C13 C14 1.504(2) . ?
C7 H7 1.0000 . ?
C7 C14 1.620(2) 3_666 ?
C9 H9 0.9500 . ?
C9 C10 1.388(2) . ?
C16 H16 0.9500 . ?
C16 C15 1.388(2) . ?
C16 C17 1.382(2) . ?
C18 H18 0.9500 . ?
C10 H10 0.9500 . ?
C15 C14 1.511(2) . ?
C4 C17 1.385(2) . ?
C19 H19 0.9500 . ?
C19 C20 1.356(2) . ?
C20 H20 0.9500 . ?
C14 H14 1.0000 . ?
C1 H1 0.9500 . ?
C17 H17 0.9500 . ?
C3 H3 0.9500 . ?
C3 C2 1.353(2) . ?
C2 H2 0.9500 . ?
